data_2011877
loop_
_publ_author_name
'Creaven, Bernadette S.'
'Howie, R. Alan'
'Long, Conor'

_publ_section_title
;
 Pentacarbonyl(4-phenylpyridine)tungsten(0) and
 pentacarbonyl(2-phenylpyridine)chromium(0)
;
_journal_issue 4
_journal_name_full 'Acta Crystallographica Section C'
_journal_page_first 385
_journal_page_last 387
_journal_paper_doi 10.1107/S0108270101000622
_journal_volume 57
_journal_year 2001
_chemical_formula_iupac '[Cr (C O)5 (C11 H9 N)]'
_chemical_formula_moiety 'C16 H9 Cr N O5'
_chemical_formula_sum 'C16 H9 Cr N O5'
_chemical_formula_weight 347.24
_chemical_name_systematic
;
Pentacarbonyl(2-phenylpyridine)chromium(0)
;
_space_group_IT_number 14
_symmetry_cell_setting monoclinic
_symmetry_space_group_name_Hall '-P 2ybc'
_symmetry_space_group_name_H-M 'P 1 21/c 1'
_audit_creation_method SHELXL97
_cell_angle_alpha 90
_cell_angle_beta 92.60(5)
_cell_angle_gamma 90
_cell_formula_units_Z 4
_cell_length_a 6.223(4)
_cell_length_b 13.635(12)
_cell_length_c 18.170(9)
_cell_measurement_reflns_used 14
_cell_measurement_temperature 298(2)
_cell_measurement_theta_max 10.0
_cell_measurement_theta_min 7.5
_cell_volume 1540.1(18)
_computing_cell_refinement 'P3/R3 software'
_computing_data_collection 'P3/R3 software (Nicolet, 1980)'
_computing_data_reduction 'RDNIC (Howie, 1980)'
_computing_molecular_graphics 'ORTEP3 for Windows (Farrugia, 1997)'
_computing_publication_material SHELXL97
_computing_structure_refinement 'SHELXL97 (Sheldrick, 1997)'
_computing_structure_solution 'MULTAN87 (Debaerdemaeker et al., 1987)'
_diffrn_ambient_temperature 298(2)
_diffrn_measured_fraction_theta_full .994
_diffrn_measured_fraction_theta_max .994
_diffrn_measurement_device_type 'Nicolet P3'
_diffrn_measurement_method \q/2\q
_diffrn_radiation_monochromator graphite
_diffrn_radiation_source 'normal-focus sealed tube'
_diffrn_radiation_type MoK\a
_diffrn_radiation_wavelength .71073
_diffrn_reflns_av_R_equivalents .000
_diffrn_reflns_av_sigmaI/netI .153
_diffrn_reflns_limit_h_max 8
_diffrn_reflns_limit_h_min 0
_diffrn_reflns_limit_k_max 19
_diffrn_reflns_limit_k_min 0
_diffrn_reflns_limit_l_max 25
_diffrn_reflns_limit_l_min -25
_diffrn_reflns_number 4494
_diffrn_reflns_theta_full 30.06
_diffrn_reflns_theta_max 30.06
_diffrn_reflns_theta_min 1.87
_diffrn_standards_decay_% none
_diffrn_standards_interval_count 50
_diffrn_standards_number 2
_exptl_absorpt_coefficient_mu .767
_exptl_absorpt_correction_T_max .858
_exptl_absorpt_correction_T_min .691
_exptl_absorpt_correction_type refdelf
_exptl_absorpt_process_details '(XABS 2.0; Parkin et al., 1995)'
_exptl_crystal_colour yellow_green
_exptl_crystal_density_diffrn 1.498
_exptl_crystal_density_method 'not measured'
_exptl_crystal_description block
_exptl_crystal_F_000 704
_exptl_crystal_size_max .56
_exptl_crystal_size_mid .50
_exptl_crystal_size_min .20
_refine_diff_density_max .35
_refine_diff_density_min -.42
_refine_ls_extinction_method none
_refine_ls_goodness_of_fit_ref 1.026
_refine_ls_hydrogen_treatment constr
_refine_ls_matrix_type full
_refine_ls_number_parameters 208
_refine_ls_number_reflns 4494
_refine_ls_number_restraints 0
_refine_ls_restrained_S_all 1.026
_refine_ls_R_factor_all .203
_refine_ls_R_factor_gt .087
_refine_ls_shift/su_max <0.001
_refine_ls_shift/su_mean .000
_refine_ls_structure_factor_coef Fsqd
_refine_ls_weighting_details 'calc w = 1/[\s^2^(Fo^2^)+(0.0310P)^2^+1.0286P] where P=(Fo^2^+2Fc^2^)/3'
_refine_ls_weighting_scheme calc
_refine_ls_wR_factor_ref .157
_reflns_number_gt 1781
_reflns_number_total 4494
_reflns_threshold_expression I>2\s(I)
_cod_data_source_file gd1123.cif
_cod_data_source_block II
_cod_original_sg_symbol_H-M 'P 21/c'
_cod_database_code 2011877
_cod_database_fobs_code 2011877

loop_
_symmetry_equiv_pos_as_xyz
'x, y, z'
'x, -y+1/2, z+1/2'
'-x, -y, -z'
'-x, y-1/2, -z-1/2'

loop_
_atom_site_label
_atom_site_fract_x
_atom_site_fract_y
_atom_site_fract_z
_atom_site_U_iso_or_equiv
_atom_site_adp_type
_atom_site_calc_flag
_atom_site_refinement_flags
_atom_site_occupancy
_atom_site_disorder_assembly
_atom_site_disorder_group
_atom_site_type_symbol
Cr .67728(13) .21822(6) .96565(4) .0392(2) Uani d . 1 . . Cr
C1 .5272(9) .2078(4) 1.0490(3) .0488(13) Uani d . 1 . . C
O1 .4331(7) .2049(3) 1.1016(2) .0712(12) Uani d . 1 . . O
C2 .4348(9) .2972(4) .9328(3) .0435(13) Uani d . 1 . . C
O2 .2820(6) .3408(3) .9239(2) .0680(12) Uani d . 1 . . O
C3 .8235(9) .3279(4) 1.0083(3) .0458(13) Uani d . 1 . . C
O3 .9039(7) .3901(3) 1.0406(2) .0767(13) Uani d . 1 . . O
C4 .8868(10) .1397(4) 1.0162(3) .0539(15) Uani d . 1 . . C
O4 .9978(7) .0937(3) 1.0533(2) .0823(14) Uani d . 1 . . O
C5 .5366(9) .1024(4) .9290(3) .0466(13) Uani d . 1 . . C
O5 .4529(7) .0328(3) .9104(2) .0744(13) Uani d . 1 . . O
N .8517(6) .2258(3) .86214(18) .0366(9) Uani d . 1 . . N
C6 .9806(8) .1488(4) .8489(3) .0474(13) Uani d . 1 . . C
H6 .9952 .1009 .8852 .057 Uiso calc R 1 . . H
C7 1.0911(9) .1358(4) .7866(3) .0554(15) Uani d . 1 . . C
H7 1.1795 .0815 .7812 .066 Uiso calc R 1 . . H
C8 1.0679(10) .2052(4) .7320(3) .0638(16) Uani d . 1 . . C
H8 1.1382 .1982 .6882 .077 Uiso calc R 1 . . H
C9 .9393(9) .2851(4) .7432(3) .0529(14) Uani d . 1 . . C
H9 .9237 .3335 .7072 .063 Uiso calc R 1 . . H
C10 .8331(7) .2935(3) .8081(2) .0369(11) Uani d . 1 . . C
C11 .6975(8) .3824(3) .8168(2) .0388(11) Uani d . 1 . . C
C12 .5166(9) .3941(4) .7709(3) .0548(15) Uani d . 1 . . C
H12 .4799 .3462 .7361 .066 Uiso calc R 1 . . H
C13 .3905(10) .4761(5) .7762(3) .0693(18) Uani d . 1 . . C
H13 .2682 .4830 .7453 .083 Uiso calc R 1 . . H
C14 .4426(10) .5478(4) .8265(3) .0611(16) Uani d . 1 . . C
H14 .3558 .6029 .8303 .073 Uiso calc R 1 . . H
C15 .6250(10) .5374(4) .8716(3) .0560(15) Uani d . 1 . . C
H15 .6617 .5858 .9059 .067 Uiso calc R 1 . . H
C16 .7531(8) .4561(3) .8661(2) .0425(12) Uani d . 1 . . C
H16 .8781 .4506 .8959 .051 Uiso calc R 1 . . H

loop_
_atom_site_aniso_label
_atom_site_aniso_U_11
_atom_site_aniso_U_22
_atom_site_aniso_U_33
_atom_site_aniso_U_12
_atom_site_aniso_U_13
_atom_site_aniso_U_23
Cr .0399(5) .0402(4) .0374(4) -.0021(4) .0022(3) -.0002(4)
C1 .057(4) .047(3) .043(3) .002(3) .007(3) .002(3)
O1 .087(3) .073(3) .056(2) .001(3) .028(2) .003(2)
C2 .036(3) .050(3) .044(3) -.016(3) .001(2) .004(2)
O2 .038(2) .078(3) .088(3) .012(2) .009(2) .013(2)
C3 .045(3) .055(3) .038(3) -.001(3) .004(3) -.001(2)
O3 .079(3) .081(3) .070(3) -.030(3) .003(2) -.023(2)
C4 .057(4) .049(3) .055(3) .004(3) -.004(3) .003(3)
O4 .070(3) .085(3) .089(3) .018(3) -.025(3) .012(3)
C5 .051(4) .045(3) .044(3) .001(3) -.005(3) .002(2)
O5 .084(3) .050(2) .087(3) -.018(2) -.014(3) -.007(2)
N .035(2) .039(2) .0358(19) -.003(2) .0029(17) -.0062(19)
C6 .044(4) .040(3) .059(3) .002(3) .007(3) -.001(3)
C7 .045(4) .058(4) .064(3) .011(3) .013(3) -.013(3)
C8 .062(4) .073(4) .058(3) .002(4) .024(3) -.020(3)
C9 .062(4) .056(3) .043(3) -.005(3) .018(3) -.004(3)
C10 .028(3) .046(3) .037(2) -.011(2) .001(2) -.006(2)
C11 .044(3) .037(3) .035(2) -.001(3) .003(2) .003(2)
C12 .052(4) .062(4) .050(3) -.001(3) .000(3) -.003(3)
C13 .061(5) .084(5) .061(4) .014(4) -.015(3) .010(3)
C14 .056(4) .058(4) .071(4) .016(3) .014(3) .019(3)
C15 .066(4) .043(3) .060(3) .000(3) .017(3) .001(3)
C16 .046(3) .040(3) .041(3) -.007(3) -.001(2) .004(2)

loop_
_atom_type_symbol
_atom_type_description
_atom_type_scat_dispersion_real
_atom_type_scat_dispersion_imag
_atom_type_scat_source
C C .0033 .0016 'International Tables Vol C Tables 4.2.6.8 and 6.1.1.4'
H H .0000 .0000 'International Tables Vol C Tables 4.2.6.8 and 6.1.1.4'
Cr Cr .3209 .6236 'International Tables Vol C Tables 4.2.6.8 and 6.1.1.4'
N N .0061 .0033 'International Tables Vol C Tables 4.2.6.8 and 6.1.1.4'
O O .0106 .0060 'International Tables Vol C Tables 4.2.6.8 and 6.1.1.4'

loop_
_geom_angle_atom_site_label_1
_geom_angle_atom_site_label_2
_geom_angle_atom_site_label_3
_geom_angle
_geom_angle_publ_flag
C1 Cr C4 85.4(2) yes
C1 Cr C3 88.7(2) yes
C4 Cr C3 86.6(2) ?
C1 Cr C5 88.9(2) yes
C4 Cr C5 89.8(2) ?
C3 Cr C5 175.8(2) ?
C1 Cr C2 83.0(2) yes
C4 Cr C2 168.3(2) ?
C3 Cr C2 92.3(2) ?
C5 Cr C2 90.8(2) ?
C1 Cr N 177.6(2) ?
C4 Cr N 94.9(2) ?
C3 Cr N 93.74(18) ?
C5 Cr N 88.69(18) ?
C2 Cr N 96.75(18) ?
O1 C1 Cr 177.5(5) ?
O2 C2 Cr 169.5(4) ?
O3 C3 Cr 172.9(5) ?
O4 C4 Cr 172.1(5) ?
O5 C5 Cr 177.0(5) ?
C10 N C6 115.8(4) yes
C10 N Cr 128.3(3) ?
C6 N Cr 115.7(3) ?
N C6 C7 125.2(5) ?
N C6 H6 117.4 ?
C7 C6 H6 117.4 ?
C6 C7 C8 118.0(5) yes
C6 C7 H7 121.0 ?
C8 C7 H7 121.0 ?
C9 C8 C7 118.9(5) ?
C9 C8 H8 120.6 ?
C7 C8 H8 120.6 ?
C8 C9 C10 119.8(5) ?
C8 C9 H9 120.1 ?
C10 C9 H9 120.1 ?
N C10 C9 122.4(5) ?
N C10 C11 120.7(4) ?
C9 C10 C11 116.9(4) ?
C12 C11 C16 118.8(5) ?
C12 C11 C10 118.7(4) ?
C16 C11 C10 122.3(5) ?
C13 C12 C11 120.3(5) ?
C13 C12 H12 119.9 ?
C11 C12 H12 119.9 ?
C14 C13 C12 120.7(6) ?
C14 C13 H13 119.6 ?
C12 C13 H13 119.6 ?
C13 C14 C15 119.2(6) ?
C13 C14 H14 120.4 ?
C15 C14 H14 120.4 ?
C16 C15 C14 120.5(5) ?
C16 C15 H15 119.8 ?
C14 C15 H15 119.8 ?
C15 C16 C11 120.4(5) ?
C15 C16 H16 119.8 ?
C11 C16 H16 119.8 ?

loop_
_geom_bond_atom_site_label_1
_geom_bond_atom_site_label_2
_geom_bond_site_symmetry_2
_geom_bond_distance
_geom_bond_publ_flag
Cr C1 . 1.821(5) yes
Cr C4 . 1.892(6) yes
Cr C3 . 1.897(6) yes
Cr C5 . 1.910(6) yes
Cr C2 . 1.926(6) yes
Cr N . 2.216(4) yes
C1 O1 . 1.143(5) ?
C2 O2 . 1.127(6) ?
C3 O3 . 1.135(5) ?
C4 O4 . 1.133(6) ?
C5 O5 . 1.128(5) ?
N C10 . 1.349(5) ?
N C6 . 1.349(6) ?
C6 C7 . 1.362(6) ?
C6 H6 . .9300 ?
C7 C8 . 1.374(7) ?
C7 H7 . .9300 ?
C8 C9 . 1.372(7) ?
C8 H8 . .9300 ?
C9 C10 . 1.383(6) ?
C9 H9 . .9300 ?
C10 C11 . 1.489(6) ?
C11 C12 . 1.380(7) ?
C11 C16 . 1.380(6) ?
C12 C13 . 1.372(7) ?
C12 H12 . .9300 ?
C13 C14 . 1.366(7) ?
C13 H13 . .9300 ?
C14 C15 . 1.376(7) ?
C14 H14 . .9300 ?
C15 C16 . 1.371(6) ?
C15 H15 . .9300 ?
C16 H16 . .9300 ?

loop_
_geom_torsion_atom_site_label_1
_geom_torsion_atom_site_label_2
_geom_torsion_atom_site_label_3
_geom_torsion_atom_site_label_4
_geom_torsion
_geom_torsion_publ_flag
C1 Cr C2 O2 2(3) ?
C4 Cr C2 O2 -2(3) ?
C3 Cr C2 O2 -86(3) ?
C5 Cr C2 O2 91(3) ?
N Cr C2 O2 179(3) ?
C4 Cr N C10 -157.6(4) ?
C3 Cr N C10 -70.7(4) ?
C5 Cr N C10 112.8(4) ?
C2 Cr N C10 22.1(4) ?
C4 Cr N C6 28.1(4) ?
C3 Cr N C6 114.9(4) ?
C5 Cr N C6 -61.6(4) ?
C2 Cr N C6 -152.3(3) ?
C10 N C6 C7 .5(7) ?
Cr N C6 C7 175.6(4) ?
N C6 C7 C8 -1.1(9) ?
C6 C7 C8 C9 1.4(8) ?
C7 C8 C9 C10 -1.1(8) ?
C6 N C10 C9 -.1(6) ?
Cr N C10 C9 -174.5(3) ?
C6 N C10 C11 -179.2(4) ?
Cr N C10 C11 6.4(6) ?
C8 C9 C10 N .5(7) ?
C8 C9 C10 C11 179.6(4) ?
N C10 C11 C12 -114.7(5) yes
C9 C10 C11 C12 66.2(6) yes
N C10 C11 C16 69.1(6) yes
C9 C10 C11 C16 -109.9(5) yes
C16 C11 C12 C13 -2.3(8) ?
C10 C11 C12 C13 -178.6(5) ?
C11 C12 C13 C14 .6(9) ?
C12 C13 C14 C15 .6(9) ?
C13 C14 C15 C16 .0(8) ?
C14 C15 C16 C11 -1.7(7) ?
C12 C11 C16 C15 2.9(7) ?
C10 C11 C16 C15 179.0(4) ?
